data_1553898
loop_
_publ_author_name
'Sun, Yao-Liang'
'Wei, Yin'
'Shi, Min'

_publ_section_title
;
 Phosphine catalyzed \d-carbon addition and isomerization of alkynones to
 ketimines: the preparation of 1,3-diene substituted dihydroquinazolinones
 and 3-aminooxindoles
;
_journal_issue 2
_journal_name_full 'Organic Chemistry Frontiers'
_journal_page_first 210
_journal_paper_doi 10.1039/C7QO00772H
_journal_volume 5
_journal_year 2018
_chemical_formula_sum 'C20 H24 N2 O4'
_chemical_formula_weight 356.41
_space_group_crystal_system monoclinic
_space_group_IT_number 14
_space_group_name_Hall '-P 2ybc'
_space_group_name_H-M_alt 'P 1 21/c 1'
_atom_sites_solution_hydrogens mixed
_audit_creation_method SHELXL-2013
_audit_update_record
;
2014-06-30 deposited with the CCDC.
2017-09-28 downloaded from the CCDC.
;
_cell_angle_alpha 90
_cell_angle_beta 93.907(7)
_cell_angle_gamma 90
_cell_formula_units_Z 4
_cell_length_a 18.416(5)
_cell_length_b 11.310(3)
_cell_length_c 9.759(3)
_cell_measurement_reflns_used 3014
_cell_measurement_temperature 293(2)
_cell_measurement_theta_max 45.488
_cell_measurement_theta_min 5.521
_cell_volume 2027.9(10)
_computing_cell_refinement 'Bruker SMART'
_computing_data_collection 'Bruker SMART'
_computing_data_reduction 'Bruker SHELXTL'
_computing_molecular_graphics 'Bruker SHELXTL'
_computing_publication_material 'Bruker SHELXTL'
_computing_structure_refinement 'SHELXL-2013 (Sheldrick, 2013)'
_computing_structure_solution 'Bruker SHELXTL'
_diffrn_ambient_temperature 293(2)
_diffrn_measured_fraction_theta_full 0.999
_diffrn_measured_fraction_theta_max 0.999
_diffrn_measurement_device_type 'CCD area detector'
_diffrn_measurement_method 'phi and omega scans'
_diffrn_radiation_type MoK\a
_diffrn_radiation_wavelength 0.71073
_diffrn_reflns_av_R_equivalents 0.0334
_diffrn_reflns_av_unetI/netI 0.0325
_diffrn_reflns_Laue_measured_fraction_full 0.999
_diffrn_reflns_Laue_measured_fraction_max 0.999
_diffrn_reflns_limit_h_max 21
_diffrn_reflns_limit_h_min -22
_diffrn_reflns_limit_k_max 12
_diffrn_reflns_limit_k_min -13
_diffrn_reflns_limit_l_max 12
_diffrn_reflns_limit_l_min -11
_diffrn_reflns_number 12037
_diffrn_reflns_point_group_measured_fraction_full 0.999
_diffrn_reflns_point_group_measured_fraction_max 0.999
_diffrn_reflns_theta_full 25.242
_diffrn_reflns_theta_max 25.997
_diffrn_reflns_theta_min 2.115
_exptl_absorpt_coefficient_mu 0.082
_exptl_absorpt_correction_T_max 0.7457
_exptl_absorpt_correction_T_min 0.6440
_exptl_absorpt_correction_type multi-scan
_exptl_absorpt_process_details sadabs
_exptl_crystal_colour colorless
_exptl_crystal_density_diffrn 1.167
_exptl_crystal_description prismatic
_exptl_crystal_F_000 760
_exptl_crystal_size_max 0.211
_exptl_crystal_size_mid 0.156
_exptl_crystal_size_min 0.123
_refine_diff_density_max 0.199
_refine_diff_density_min -0.174
_refine_diff_density_rms 0.034
_refine_ls_extinction_expression Fc^*^=kFc[1+0.001xFc^2^\l^3^/sin(2\q)]^-1/4^
_refine_ls_extinction_method SHELXL
_refine_ls_goodness_of_fit_ref 1.027
_refine_ls_hydrogen_treatment mixed
_refine_ls_matrix_type full
_refine_ls_number_parameters 245
_refine_ls_number_reflns 3975
_refine_ls_number_restraints 0
_refine_ls_restrained_S_all 1.027
_refine_ls_R_factor_all 0.0672
_refine_ls_R_factor_gt 0.0457
_refine_ls_shift/su_max 0.002
_refine_ls_shift/su_mean 0.000
_refine_ls_structure_factor_coef Fsqd
_refine_ls_weighting_details 'w=1/[\s^2^(Fo^2^)+(0.0750P)^2^+0.1507P] where P=(Fo^2^+2Fc^2^)/3'
_refine_ls_weighting_scheme calc
_refine_ls_wR_factor_gt 0.1271
_refine_ls_wR_factor_ref 0.1398
_reflns_Friedel_coverage 0.000
_reflns_number_gt 2802
_reflns_number_total 3975
_reflns_threshold_expression 'I > 2\s(I)'
_cod_data_source_file c7qo00772h2.cif
_cod_data_source_block cd214380
_cod_original_sg_symbol_H-M 'P 21/c'
_cod_database_code 1553898
_shelx_space_group_comment
; 
The symmetry employed for this shelxl refinement is uniquely defined 
by the following loop, which should always be used as a source of 
symmetry information in preference to the above space-group names. 
They are only intended as comments. 
;
_shelxl_version_number 2013-4

loop_
_space_group_symop_operation_xyz
'x, y, z'
'-x, y+1/2, -z+1/2'
'-x, -y, -z'
'x, -y-1/2, z-1/2'

loop_
_atom_site_label
_atom_site_type_symbol
_atom_site_fract_x
_atom_site_fract_y
_atom_site_fract_z
_atom_site_U_iso_or_equiv
_atom_site_adp_type
_atom_site_occupancy
_atom_site_site_symmetry_order
_atom_site_calc_flag
_atom_site_refinement_flags_posn
_atom_site_refinement_flags_adp
N1 N 0.17288(8) 0.42379(13) 0.38474(13) 0.0607(4) Uani 1 1 d . .
N2 N 0.28768(8) 0.30708(12) 0.15079(14) 0.0556(4) Uani 1 1 d . .
O1 O 0.14505(8) 0.25440(12) 0.26412(13) 0.0778(4) Uani 1 1 d . .
O2 O 0.05667(10) 0.64946(14) -0.35403(16) 0.1055(6) Uani 1 1 d . .
O3 O 0.31495(7) 0.25137(10) 0.36957(10) 0.0646(4) Uani 1 1 d . .
O4 O 0.37078(7) 0.17035(10) 0.19179(11) 0.0674(4) Uani 1 1 d . .
C1 C 0.26690(9) 0.49755(14) 0.27010(16) 0.0543(4) Uani 1 1 d . .
C2 C 0.32390(10) 0.57147(16) 0.2500(2) 0.0697(5) Uani 1 1 d . .
H2 H 0.3513 0.5623 0.1741 0.084 Uiso 1 1 calc R U
C3 C 0.34024(13) 0.66095(18) 0.3455(3) 0.0897(7) Uani 1 1 d . .
H3 H 0.3788 0.7121 0.3335 0.108 Uiso 1 1 calc R U
C4 C 0.29991(14) 0.6734(2) 0.4559(3) 0.0927(7) Uani 1 1 d . .
H4 H 0.3113 0.7342 0.5179 0.111 Uiso 1 1 calc R U
C5 C 0.24222(12) 0.59861(19) 0.4798(2) 0.0799(6) Uani 1 1 d . .
H5 H 0.2154 0.6074 0.5566 0.096 Uiso 1 1 calc R U
C6 C 0.22657(10) 0.51069(14) 0.38438(16) 0.0570(4) Uani 1 1 d . .
C7 C 0.17904(9) 0.34561(16) 0.28137(16) 0.0574(4) Uani 1 1 d . .
C8 C 0.23565(9) 0.39655(13) 0.18501(15) 0.0503(4) Uani 1 1 d . .
C9 C 0.19369(9) 0.43470(15) 0.05394(15) 0.0548(4) Uani 1 1 d . .
H9 H 0.1815 0.3759 -0.0101 0.066 Uiso 1 1 calc R U
C10 C 0.17275(9) 0.54272(16) 0.02161(16) 0.0592(4) Uani 1 1 d . .
H10 H 0.1856 0.6027 0.0838 0.071 Uiso 1 1 calc R U
C11 C 0.13124(9) 0.57508(16) -0.10332(17) 0.0596(4) Uani 1 1 d . .
H11 H 0.1226 0.5170 -0.1699 0.072 Uiso 1 1 calc R U
C12 C 0.10437(10) 0.68277(16) -0.12989(18) 0.0673(5) Uani 1 1 d . .
H12 H 0.1129 0.7408 -0.0631 0.081 Uiso 1 1 calc R U
C13 C 0.06250(10) 0.71598(17) -0.25660(19) 0.0669(5) Uani 1 1 d . .
C14 C 0.02806(11) 0.83448(17) -0.2621(2) 0.0810(6) Uani 1 1 d . .
H14A H 0.0066 0.8487 -0.3530 0.121 Uiso 1 1 calc R U
H14B H 0.0643 0.8937 -0.2392 0.121 Uiso 1 1 calc R U
H14C H -0.0090 0.8378 -0.1975 0.121 Uiso 1 1 calc R U
C15 C 0.12318(12) 0.40847(19) 0.49236(19) 0.0821(6) Uani 1 1 d . .
H15A H 0.0886 0.3478 0.4662 0.123 Uiso 1 1 calc R U
H15B H 0.0980 0.4814 0.5061 0.123 Uiso 1 1 calc R U
H15C H 0.1501 0.3861 0.5761 0.123 Uiso 1 1 calc R U
C16 C 0.32373(9) 0.24278(13) 0.24858(15) 0.0521(4) Uani 1 1 d . .
C17 C 0.41702(10) 0.08928(16) 0.27432(19) 0.0681(5) Uani 1 1 d . .
C18 C 0.45912(13) 0.0287(2) 0.1662(3) 0.1002(8) Uani 1 1 d . .
H18A H 0.4258 -0.0119 0.1024 0.150 Uiso 1 1 calc R U
H18B H 0.4926 -0.0271 0.2096 0.150 Uiso 1 1 calc R U
H18C H 0.4856 0.0868 0.1180 0.150 Uiso 1 1 calc R U
C19 C 0.46699(13) 0.1580(2) 0.3751(3) 0.1072(8) Uani 1 1 d . .
H19A H 0.4920 0.2178 0.3269 0.161 Uiso 1 1 calc R U
H19B H 0.5018 0.1051 0.4199 0.161 Uiso 1 1 calc R U
H19C H 0.4388 0.1946 0.4426 0.161 Uiso 1 1 calc R U
C20 C 0.37013(14) 0.00172(19) 0.3446(3) 0.0976(7) Uani 1 1 d . .
H20A H 0.3455 0.0412 0.4152 0.146 Uiso 1 1 calc R U
H20B H 0.4002 -0.0603 0.3848 0.146 Uiso 1 1 calc R U
H20C H 0.3349 -0.0315 0.2785 0.146 Uiso 1 1 calc R U
H2A H 0.2920(9) 0.2934(15) 0.0709(19) 0.055(5) Uiso 1 1 d . .

loop_
_atom_site_aniso_label
_atom_site_aniso_U_11
_atom_site_aniso_U_22
_atom_site_aniso_U_33
_atom_site_aniso_U_23
_atom_site_aniso_U_13
_atom_site_aniso_U_12
N1 0.0764(9) 0.0636(9) 0.0437(8) -0.0032(6) 0.0168(7) 0.0115(7)
N2 0.0787(9) 0.0603(8) 0.0289(7) 0.0009(6) 0.0123(7) 0.0162(7)
O1 0.0963(9) 0.0700(9) 0.0697(9) -0.0068(6) 0.0243(7) -0.0167(7)
O2 0.1481(14) 0.1026(12) 0.0625(9) -0.0085(8) -0.0165(9) 0.0445(11)
O3 0.0927(8) 0.0698(8) 0.0329(6) 0.0038(5) 0.0143(6) 0.0179(6)
O4 0.0867(8) 0.0749(8) 0.0420(6) 0.0024(5) 0.0149(6) 0.0304(6)
C1 0.0665(10) 0.0514(9) 0.0446(9) 0.0017(7) 0.0007(8) 0.0099(8)
C2 0.0763(12) 0.0631(11) 0.0690(12) 0.0011(9) 0.0009(10) 0.0033(10)
C3 0.0924(14) 0.0651(13) 0.1091(18) -0.0131(12) -0.0107(14) -0.0055(11)
C4 0.1116(17) 0.0697(14) 0.0933(17) -0.0309(12) -0.0185(14) 0.0087(13)
C5 0.1040(15) 0.0732(13) 0.0618(12) -0.0199(10) -0.0006(11) 0.0234(12)
C6 0.0757(11) 0.0527(9) 0.0423(9) -0.0042(7) 0.0001(8) 0.0175(8)
C7 0.0703(10) 0.0591(10) 0.0437(9) -0.0005(7) 0.0097(8) 0.0068(9)
C8 0.0650(9) 0.0489(9) 0.0376(8) 0.0000(6) 0.0094(7) 0.0060(7)
C9 0.0670(10) 0.0574(10) 0.0404(8) -0.0035(7) 0.0062(7) 0.0042(8)
C10 0.0703(10) 0.0602(11) 0.0470(9) -0.0021(8) 0.0020(8) 0.0037(8)
C11 0.0644(10) 0.0661(11) 0.0484(9) 0.0018(8) 0.0043(8) 0.0053(8)
C12 0.0789(11) 0.0659(12) 0.0563(11) -0.0011(8) -0.0014(9) 0.0068(9)
C13 0.0724(11) 0.0711(12) 0.0575(11) 0.0016(9) 0.0063(9) 0.0089(9)
C14 0.0764(12) 0.0737(13) 0.0926(15) 0.0086(11) 0.0044(11) 0.0161(10)
C15 0.1020(14) 0.0898(14) 0.0590(11) 0.0073(10) 0.0386(11) 0.0215(12)
C16 0.0698(10) 0.0516(9) 0.0362(8) 0.0008(7) 0.0124(7) 0.0088(8)
C17 0.0740(11) 0.0668(11) 0.0637(11) -0.0001(9) 0.0052(9) 0.0206(9)
C18 0.0970(15) 0.1022(17) 0.1034(17) -0.0145(14) 0.0214(13) 0.0393(14)
C19 0.0931(15) 0.114(2) 0.111(2) -0.0181(16) -0.0182(14) 0.0188(14)
C20 0.1219(18) 0.0686(13) 0.1042(17) 0.0173(12) 0.0214(15) 0.0155(13)

loop_
_atom_type_symbol
_atom_type_description
_atom_type_scat_dispersion_real
_atom_type_scat_dispersion_imag
_atom_type_scat_source
C C 0.0033 0.0016 'International Tables Vol C Tables 4.2.6.8 and 6.1.1.4'
H H 0.0000 0.0000 'International Tables Vol C Tables 4.2.6.8 and 6.1.1.4'
N N 0.0061 0.0033 'International Tables Vol C Tables 4.2.6.8 and 6.1.1.4'
O O 0.0106 0.0060 'International Tables Vol C Tables 4.2.6.8 and 6.1.1.4'

loop_
_geom_angle_atom_site_label_1
_geom_angle_atom_site_label_2
_geom_angle_atom_site_label_3
_geom_angle
C7 N1 C6 111.32(13)
C7 N1 C15 123.48(16)
C6 N1 C15 124.67(15)
C16 N2 C8 121.25(13)
C16 N2 H2A 120.6(12)
C8 N2 H2A 118.0(12)
C16 O4 C17 121.77(12)
C2 C1 C6 120.50(16)
C2 C1 C8 130.89(15)
C6 C1 C8 108.61(14)
C1 C2 C3 118.76(19)
C1 C2 H2 120.6
C3 C2 H2 120.6
C4 C3 C2 120.1(2)
C4 C3 H3 120.0
C2 C3 H3 120.0
C3 C4 C5 122.4(2)
C3 C4 H4 118.8
C5 C4 H4 118.8
C6 C5 C4 116.89(19)
C6 C5 H5 121.6
C4 C5 H5 121.6
C5 C6 C1 121.38(18)
C5 C6 N1 128.46(17)
C1 C6 N1 110.15(14)
O1 C7 N1 126.25(15)
O1 C7 C8 126.16(14)
N1 C7 C8 107.55(15)
N2 C8 C1 115.07(14)
N2 C8 C9 108.21(12)
C1 C8 C9 113.88(13)
N2 C8 C7 111.14(12)
C1 C8 C7 101.18(12)
C9 C8 C7 106.94(13)
C10 C9 C8 126.43(15)
C10 C9 H9 116.8
C8 C9 H9 116.8
C9 C10 C11 124.73(16)
C9 C10 H10 117.6
C11 C10 H10 117.6
C12 C11 C10 124.39(17)
C12 C11 H11 117.8
C10 C11 H11 117.8
C11 C12 C13 124.53(17)
C11 C12 H12 117.7
C13 C12 H12 117.7
O2 C13 C12 121.20(17)
O2 C13 C14 121.23(18)
C12 C13 C14 117.57(17)
C13 C14 H14A 109.5
C13 C14 H14B 109.5
H14A C14 H14B 109.5
C13 C14 H14C 109.5
H14A C14 H14C 109.5
H14B C14 H14C 109.5
N1 C15 H15A 109.5
N1 C15 H15B 109.5
H15A C15 H15B 109.5
N1 C15 H15C 109.5
H15A C15 H15C 109.5
H15B C15 H15C 109.5
O3 C16 N2 124.09(14)
O3 C16 O4 125.99(15)
N2 C16 O4 109.91(13)
O4 C17 C20 109.47(16)
O4 C17 C19 110.04(16)
C20 C17 C19 112.49(19)
O4 C17 C18 101.95(15)
C20 C17 C18 110.84(18)
C19 C17 C18 111.54(18)
C17 C18 H18A 109.5
C17 C18 H18B 109.5
H18A C18 H18B 109.5
C17 C18 H18C 109.5
H18A C18 H18C 109.5
H18B C18 H18C 109.5
C17 C19 H19A 109.5
C17 C19 H19B 109.5
H19A C19 H19B 109.5
C17 C19 H19C 109.5
H19A C19 H19C 109.5
H19B C19 H19C 109.5
C17 C20 H20A 109.5
C17 C20 H20B 109.5
H20A C20 H20B 109.5
C17 C20 H20C 109.5
H20A C20 H20C 109.5
H20B C20 H20C 109.5

loop_
_geom_bond_atom_site_label_1
_geom_bond_atom_site_label_2
_geom_bond_distance
N1 C7 1.352(2)
N1 C6 1.394(2)
N1 C15 1.450(2)
N2 C16 1.339(2)
N2 C8 1.448(2)
N2 H2A 0.804(18)
O1 C7 1.212(2)
O2 C13 1.211(2)
O3 C16 1.2065(17)
O4 C16 1.3396(18)
O4 C17 1.456(2)
C1 C2 1.366(2)
C1 C6 1.389(2)
C1 C8 1.503(2)
C2 C3 1.394(3)
C2 H2 0.9300
C3 C4 1.357(3)
C3 H3 0.9300
C4 C5 1.390(3)
C4 H4 0.9300
C5 C6 1.379(2)
C5 H5 0.9300
C7 C8 1.561(2)
C8 C9 1.511(2)
C9 C10 1.313(2)
C9 H9 0.9300
C10 C11 1.441(2)
C10 H10 0.9300
C11 C12 1.333(2)
C11 H11 0.9300
C12 C13 1.461(3)
C12 H12 0.9300
C13 C14 1.482(3)
C14 H14A 0.9600
C14 H14B 0.9600
C14 H14C 0.9600
C15 H15A 0.9600
C15 H15B 0.9600
C15 H15C 0.9600
C17 C20 1.509(3)
C17 C19 1.515(3)
C17 C18 1.515(3)
C18 H18A 0.9600
C18 H18B 0.9600
C18 H18C 0.9600
C19 H19A 0.9600
C19 H19B 0.9600
C19 H19C 0.9600
C20 H20A 0.9600
C20 H20B 0.9600
C20 H20C 0.9600

loop_
_geom_hbond_atom_site_label_D
_geom_hbond_atom_site_label_H
_geom_hbond_atom_site_label_A
_geom_hbond_distance_DH
_geom_hbond_distance_HA
_geom_hbond_distance_DA
_geom_hbond_angle_DHA
_geom_hbond_site_symmetry_A
N2 H2A O3 0.804(18) 2.100(19) 2.8998(19) 173.4(16) 4_565
C20 H20A O3 0.96 2.48 3.016(3) 115.5 .
C19 H19C O3 0.96 2.43 2.990(3) 117.0 .
C15 H15C O1 0.96 2.43 3.232(2) 140.3 4_566
C15 H15B O2 0.96 2.49 3.380(3) 154.3 1_556
C12 H12 O2 0.93 2.66 3.456(3) 144.2 4_576

loop_
_geom_torsion_atom_site_label_1
_geom_torsion_atom_site_label_2
_geom_torsion_atom_site_label_3
_geom_torsion_atom_site_label_4
_geom_torsion
C6 C1 C2 C3 -0.7(3)
C8 C1 C2 C3 178.46(17)
C1 C2 C3 C4 0.1(3)
C2 C3 C4 C5 0.7(4)
C3 C4 C5 C6 -0.9(3)
C4 C5 C6 C1 0.2(3)
C4 C5 C6 N1 178.97(17)
C2 C1 C6 C5 0.6(3)
C8 C1 C6 C5 -178.78(15)
C2 C1 C6 N1 -178.40(14)
C8 C1 C6 N1 2.27(18)
C7 N1 C6 C5 -173.55(17)
C15 N1 C6 C5 -1.7(3)
C7 N1 C6 C1 5.31(19)
C15 N1 C6 C1 177.16(15)
C6 N1 C7 O1 171.99(17)
C15 N1 C7 O1 0.0(3)
C6 N1 C7 C8 -10.21(18)
C15 N1 C7 C8 177.82(15)
C16 N2 C8 C1 62.85(19)
C16 N2 C8 C9 -168.51(15)
C16 N2 C8 C7 -51.4(2)
C2 C1 C8 N2 53.2(2)
C6 C1 C8 N2 -127.53(14)
C2 C1 C8 C9 -72.5(2)
C6 C1 C8 C9 106.71(15)
C2 C1 C8 C7 173.12(17)
C6 C1 C8 C7 -7.64(16)
O1 C7 C8 N2 -48.8(2)
N1 C7 C8 N2 133.37(14)
O1 C7 C8 C1 -171.48(17)
N1 C7 C8 C1 10.72(16)
O1 C7 C8 C9 69.1(2)
N1 C7 C8 C9 -108.73(15)
N2 C8 C9 C10 -141.39(17)
C1 C8 C9 C10 -12.1(2)
C7 C8 C9 C10 98.81(19)
C8 C9 C10 C11 -178.45(14)
C9 C10 C11 C12 173.46(18)
C10 C11 C12 C13 179.77(16)
C11 C12 C13 O2 -8.8(3)
C11 C12 C13 C14 171.81(17)
C8 N2 C16 O3 1.9(3)
C8 N2 C16 O4 -177.19(13)
C17 O4 C16 O3 1.4(3)
C17 O4 C16 N2 -179.53(14)
C16 O4 C17 C20 62.6(2)
C16 O4 C17 C19 -61.5(2)
C16 O4 C17 C18 -179.95(16)
